data_4303178
loop_
_publ_author_name
'Fabio Zobi'
'Lukas Kromer'
'Bernhard Spingler'
'Roger Alberto'

_publ_section_title
;
Synthesis and Reactivity of the 17 e-Complex [ReIIBr4(CO)2]2-: A
Convenient Entry into Rhenium(II) Chemistry
;
_journal_name_full 'Inorganic Chemistry'
_journal_page_first 8965
_journal_page_last 8970
_journal_paper_doi 10.1021/ic901031x
_journal_volume 48
_journal_year 2009
_chemical_formula_sum 'C12 H10 Br2 N2 O2 Re'
_chemical_formula_weight 560.24
_chemical_name_systematic
; 
 ? 
;
_space_group_IT_number 15
_symmetry_cell_setting monoclinic
_symmetry_space_group_name_Hall '-C 2yc'
_symmetry_space_group_name_H-M 'C 1 2/c 1'
_atom_sites_solution_hydrogens geom
_atom_sites_solution_primary direct
_atom_sites_solution_secondary difmap
_audit_creation_method SHELXL-97
_cell_angle_alpha 90.00
_cell_angle_beta 91.924(1)
_cell_angle_gamma 90.00
_cell_formula_units_Z 4
_cell_length_a 7.5498(1)
_cell_length_b 14.6102(2)
_cell_length_c 12.9991(2)
_cell_measurement_reflns_used 16156
_cell_measurement_temperature 183(2)
_cell_measurement_theta_max 32.6921
_cell_measurement_theta_min 2.6925
_cell_volume 1433.05(4)
_computing_cell_refinement 'CrysAlis RED (Oxford, 2007)'
_computing_data_collection 'CrysAlis RED (Oxford, 2007)'
_computing_data_reduction 'CrysAlis RED (Oxford, 2007)'
_computing_molecular_graphics 'ORTEP-3 (Farrugia, 1997)'
_computing_publication_material 'SHELXL-97 (Sheldrick, 1997)'
_computing_structure_refinement 'SHELXL-97 (Sheldrick, 1997)'
_computing_structure_solution 'SHELXS-97 (Sheldrick, 1990)'
_diffrn_ambient_temperature 183(2)
_diffrn_detector_area_resol_mean 10.4498
_diffrn_measured_fraction_theta_full 1.000
_diffrn_measured_fraction_theta_max 1.000
_diffrn_measurement_device_type 'Xcalibur Ruby'
_diffrn_measurement_method '/o oscillation scan'
_diffrn_radiation_monochromator graphite
_diffrn_radiation_source 'Enhance (Mo) X-ray Source'
_diffrn_radiation_type MoK\a
_diffrn_radiation_wavelength 0.7107
_diffrn_reflns_av_R_equivalents 0.0413
_diffrn_reflns_av_sigmaI/netI 0.0211
_diffrn_reflns_limit_h_max 10
_diffrn_reflns_limit_h_min -10
_diffrn_reflns_limit_k_max 20
_diffrn_reflns_limit_k_min -20
_diffrn_reflns_limit_l_max 18
_diffrn_reflns_limit_l_min -18
_diffrn_reflns_number 31002
_diffrn_reflns_theta_full 30.51
_diffrn_reflns_theta_max 30.51
_diffrn_reflns_theta_min 2.79
_exptl_absorpt_coefficient_mu 14.054
_exptl_absorpt_correction_T_max 0.7664
_exptl_absorpt_correction_T_min 0.1270
_exptl_absorpt_correction_type multi-scan
_exptl_absorpt_process_details
;
CrysAlis RED, Oxford Diffraction Ltd.,
Version 1.171.31.8 (release 12-01-2007 CrysAlis171 .NET)
(compiled Jan 12 2007,17:49:11)
Empirical absorption correction using spherical harmonics,
 implemented in SCALE3 ABSPACK scaling algorithm.
;
_exptl_crystal_colour red
_exptl_crystal_density_diffrn 2.597
_exptl_crystal_density_method 'not measured'
_exptl_crystal_description needle
_exptl_crystal_F_000 1028
_exptl_crystal_size_max 0.25
_exptl_crystal_size_mid 0.04
_exptl_crystal_size_min 0.02
_refine_diff_density_max 2.786
_refine_diff_density_min -1.410
_refine_diff_density_rms 0.178
_refine_ls_extinction_method none
_refine_ls_goodness_of_fit_ref 1.091
_refine_ls_hydrogen_treatment constr
_refine_ls_matrix_type full
_refine_ls_number_parameters 87
_refine_ls_number_reflns 2184
_refine_ls_number_restraints 0
_refine_ls_restrained_S_all 1.091
_refine_ls_R_factor_all 0.0352
_refine_ls_R_factor_gt 0.0252
_refine_ls_shift/su_max 0.000
_refine_ls_shift/su_mean 0.000
_refine_ls_structure_factor_coef Fsqd
_refine_ls_weighting_details 'calc w=1/[\s^2^(Fo^2^)+(0.0331P)^2^+7.3936P] where P=(Fo^2^+2Fc^2^)/3'
_refine_ls_weighting_scheme calc
_refine_ls_wR_factor_gt 0.0603
_refine_ls_wR_factor_ref 0.0669
_reflns_number_gt 1836
_reflns_number_total 2184
_reflns_threshold_expression >2sigma(I)
_cod_data_source_file ic901031x_si_001_2.cif
_cod_data_source_block lk090307
_cod_database_code 4303178

loop_
_symmetry_equiv_pos_as_xyz
'x, y, z'
'-x, y, -z+1/2'
'x+1/2, y+1/2, z'
'-x+1/2, y+1/2, -z+1/2'
'-x, -y, -z'
'x, -y, z-1/2'
'-x+1/2, -y+1/2, -z'
'x+1/2, -y+1/2, z-1/2'

loop_
_atom_site_label
_atom_site_type_symbol
_atom_site_fract_x
_atom_site_fract_y
_atom_site_fract_z
_atom_site_U_iso_or_equiv
_atom_site_adp_type
_atom_site_occupancy
_atom_site_symmetry_multiplicity
_atom_site_calc_flag
_atom_site_refinement_flags
_atom_site_disorder_assembly
_atom_site_disorder_group
Re1 Re 0.0000 0.127034(14) 0.2500 0.01972(8) Uani 1 2 d S . .
C1 C -0.1355(6) 0.0285(3) 0.3148(3) 0.0263(9) Uani 1 1 d . . .
C2 C 0.0458(5) 0.3133(3) 0.1345(3) 0.0245(8) Uani 1 1 d . . .
H2 H -0.0787 0.3159 0.1428 0.029 Uiso 1 1 calc R . .
C3 C 0.1279(6) 0.3853(3) 0.0869(3) 0.0281(9) Uani 1 1 d . . .
H3 H 0.0612 0.4370 0.0639 0.034 Uiso 1 1 calc R . .
C4 C 0.3088(6) 0.3814(3) 0.0729(4) 0.0291(9) Uani 1 1 d . . .
H4 H 0.3680 0.4303 0.0403 0.035 Uiso 1 1 calc R . .
C5 C 0.4012(5) 0.3054(3) 0.1070(4) 0.0286(9) Uani 1 1 d . . .
H5 H 0.5252 0.3010 0.0978 0.034 Uiso 1 1 calc R . .
C6 C 0.3120(5) 0.2357(3) 0.1546(3) 0.0252(8) Uani 1 1 d . . .
H6 H 0.3769 0.1833 0.1774 0.030 Uiso 1 1 calc R . .
N1 N 0.1361(4) 0.2388(2) 0.1700(3) 0.0224(7) Uani 1 1 d . . .
O1 O -0.2113(5) -0.0269(3) 0.3451(3) 0.0430(9) Uani 1 1 d . . .
Br1 Br 0.23267(6) 0.13389(3) 0.39325(3) 0.02882(11) Uani 1 1 d . . .

loop_
_atom_site_aniso_label
_atom_site_aniso_U_11
_atom_site_aniso_U_22
_atom_site_aniso_U_33
_atom_site_aniso_U_23
_atom_site_aniso_U_13
_atom_site_aniso_U_12
Re1 0.01871(11) 0.01766(12) 0.02283(12) 0.000 0.00152(7) 0.000
C1 0.028(2) 0.023(2) 0.027(2) -0.0064(16) -0.0094(17) 0.0074(16)
C2 0.0215(17) 0.023(2) 0.029(2) 0.0031(16) 0.0006(16) 0.0020(15)
C3 0.032(2) 0.024(2) 0.028(2) 0.0056(17) -0.0014(17) 0.0021(17)
C4 0.034(2) 0.025(2) 0.029(2) 0.0040(17) 0.0026(17) -0.0073(17)
C5 0.0212(18) 0.032(2) 0.033(2) 0.0001(18) 0.0033(16) -0.0023(16)
C6 0.0219(18) 0.023(2) 0.031(2) -0.0011(16) 0.0010(16) 0.0018(15)
N1 0.0224(15) 0.0210(16) 0.0238(17) 0.0009(13) 0.0013(13) 0.0002(13)
O1 0.0380(18) 0.047(2) 0.044(2) 0.0058(17) 0.0045(16) -0.0061(16)
Br1 0.0263(2) 0.0293(2) 0.0305(2) 0.00139(16) -0.00455(16) -0.00087(15)

loop_
_atom_type_symbol
_atom_type_description
_atom_type_scat_dispersion_real
_atom_type_scat_dispersion_imag
_atom_type_scat_source
C C 0.0033 0.0016 'International Tables Vol C Tables 4.2.6.8 and 6.1.1.4'
H H 0.0000 0.0000 'International Tables Vol C Tables 4.2.6.8 and 6.1.1.4'
N N 0.0061 0.0033 'International Tables Vol C Tables 4.2.6.8 and 6.1.1.4'
O O 0.0106 0.0060 'International Tables Vol C Tables 4.2.6.8 and 6.1.1.4'
Br Br -0.2901 2.4595 'International Tables Vol C Tables 4.2.6.8 and 6.1.1.4'
Re Re -1.0185 7.2310 'International Tables Vol C Tables 4.2.6.8 and 6.1.1.4'

loop_
_geom_angle_atom_site_label_1
_geom_angle_atom_site_label_2
_geom_angle_atom_site_label_3
_geom_angle
_geom_angle_site_symmetry_1
_geom_angle_site_symmetry_3
_geom_angle_publ_flag
C1 Re1 C1 86.2(2) . 2 ?
C1 Re1 N1 94.74(15) . 2 ?
C1 Re1 N1 176.07(15) 2 2 ?
C1 Re1 N1 176.07(14) . . ?
C1 Re1 N1 94.73(15) 2 . ?
N1 Re1 N1 84.60(18) 2 . ?
C1 Re1 Br1 89.21(12) . 2 ?
C1 Re1 Br1 94.12(12) 2 2 ?
N1 Re1 Br1 89.71(9) 2 2 ?
N1 Re1 Br1 86.92(9) . 2 ?
C1 Re1 Br1 94.13(12) . . ?
C1 Re1 Br1 89.21(12) 2 . ?
N1 Re1 Br1 86.92(9) 2 . ?
N1 Re1 Br1 89.71(9) . . ?
Br1 Re1 Br1 175.44(2) 2 . ?
O1 C1 Re1 176.2(4) . . ?
N1 C2 C3 122.4(4) . . ?
N1 C2 H2 118.8 . . ?
C3 C2 H2 118.8 . . ?
C2 C3 C4 119.2(4) . . ?
C2 C3 H3 120.4 . . ?
C4 C3 H3 120.4 . . ?
C5 C4 C3 118.9(4) . . ?
C5 C4 H4 120.6 . . ?
C3 C4 H4 120.6 . . ?
C4 C5 C6 119.4(4) . . ?
C4 C5 H5 120.3 . . ?
C6 C5 H5 120.3 . . ?
N1 C6 C5 122.6(4) . . ?
N1 C6 H6 118.7 . . ?
C5 C6 H6 118.7 . . ?
C6 N1 C2 117.5(4) . . ?
C6 N1 Re1 121.3(3) . . ?
C2 N1 Re1 121.1(3) . . ?

loop_
_geom_bond_atom_site_label_1
_geom_bond_atom_site_label_2
_geom_bond_distance
_geom_bond_site_symmetry_2
_geom_bond_publ_flag
Re1 C1 1.971(5) . ?
Re1 C1 1.971(5) 2 ?
Re1 N1 2.208(3) 2 ?
Re1 N1 2.208(3) . ?
Re1 Br1 2.5187(4) 2 ?
Re1 Br1 2.5187(4) . ?
C1 O1 1.074(6) . ?
C2 N1 1.356(5) . ?
C2 C3 1.379(6) . ?
C2 H2 0.9500 . ?
C3 C4 1.385(6) . ?
C3 H3 0.9500 . ?
C4 C5 1.376(6) . ?
C4 H4 0.9500 . ?
C5 C6 1.379(6) . ?
C5 H5 0.9500 . ?
C6 N1 1.351(5) . ?
C6 H6 0.9500 . ?

loop_
_geom_torsion_atom_site_label_1
_geom_torsion_atom_site_label_2
_geom_torsion_atom_site_label_3
_geom_torsion_atom_site_label_4
_geom_torsion
_geom_torsion_site_symmetry_1
_geom_torsion_site_symmetry_2
_geom_torsion_site_symmetry_3
_geom_torsion_site_symmetry_4
_geom_torsion_publ_flag
C1 Re1 C1 O1 -57(6) 2 . . . ?
N1 Re1 C1 O1 127(6) 2 . . . ?
N1 Re1 C1 O1 47(7) . . . . ?
Br1 Re1 C1 O1 38(6) 2 . . . ?
Br1 Re1 C1 O1 -146(6) . . . . ?
N1 C2 C3 C4 1.1(7) . . . . ?
C2 C3 C4 C5 0.1(7) . . . . ?
C3 C4 C5 C6 -0.4(7) . . . . ?
C4 C5 C6 N1 -0.4(7) . . . . ?
C5 C6 N1 C2 1.5(6) . . . . ?
C5 C6 N1 Re1 -178.5(3) . . . . ?
C3 C2 N1 C6 -1.9(6) . . . . ?
C3 C2 N1 Re1 178.1(3) . . . . ?
C1 Re1 N1 C6 -143(2) . . . . ?
C1 Re1 N1 C6 -39.4(3) 2 . . . ?
N1 Re1 N1 C6 136.8(4) 2 . . . ?
Br1 Re1 N1 C6 -133.3(3) 2 . . . ?
Br1 Re1 N1 C6 49.8(3) . . . . ?
C1 Re1 N1 C2 37(2) . . . . ?
C1 Re1 N1 C2 140.6(3) 2 . . . ?
N1 Re1 N1 C2 -43.2(3) 2 . . . ?
Br1 Re1 N1 C2 46.8(3) 2 . . . ?
Br1 Re1 N1 C2 -130.2(3) . . . . ?
